data_9014232
loop_
_publ_author_name
'Frevel, L.'

_publ_section_title
;
 The Crystal Structure of Ammonium Azide, NH~4~N~3~
;
_journal_issue 1-6
_journal_name_full 'Zeitschrift fur Kristallographie'
_journal_page_first 197
_journal_page_last 211
_journal_paper_doi 10.1524/zkri.1936.94.1.197
_journal_volume 94
_journal_year 1936
_chemical_formula_sum 'H4 N4'
_space_group_IT_number 53
_symmetry_space_group_name_Hall '-P 2ab 2'
_symmetry_space_group_name_H-M 'P m a n'
_cell_angle_alpha 90
_cell_angle_beta 90
_cell_angle_gamma 90
_cell_length_a 8.930
_cell_length_b 8.642
_cell_length_c 3.800
_cell_formula_units_Z 4
_cell_volume 293.258
_database_code_amcsd 0017197
_exptl_crystal_density_diffrn 1.269
_cod_depositor_comments
;

2024-06-04
Z value and formula fixed to values more according to usual
chemical conventions.                 miguel
;
_cod_original_formula_sum N
_cod_original_formula_units_Z 16
_cod_duplicate_entry 1010271
_cod_database_code 9014232
_amcsd_formula_title 'H4 N4'

loop_
_space_group_symop_operation_xyz
x,y,z
1/2+x,1/2+y,-z
1/2-x,1/2-y,z
-x,y,z
x,-y,-z
1/2+x,1/2-y,z
1/2-x,1/2+y,-z
-x,-y,-z

loop_
_atom_site_label
_atom_site_fract_x
_atom_site_fract_y
_atom_site_fract_z
_atom_site_attached_hydrogens
N1 0.00000 0.00000 0.00000 0
N2 0.50000 0.00000 0.00000 0
N3 0.13100 0.00000 0.00000 0
N4 0.50000 0.12300 0.12000 0
N5 0.25000 0.25000 0.53300 4

loop_
_cod_related_entry_id
_cod_related_entry_database
_cod_related_entry_code
1 AMCSD 0017197
